data_2008404
loop_
_publ_author_name
'Bureau, Isabelle'
'Chardon, Josiane'
'Leclaire, Andre'
'Hinschberger, Antoine'
'Rault, Sylvain'

_publ_section_title
;
 6-Chloro-1<i>H</i>-2,3,4,5-tetrahydroazepino[3,2-<i>c</i>]quinoline
;
_journal_issue 4
_journal_name_full 'Acta Crystallographica Section C'
_journal_page_first IUC9900022
_journal_paper_doi 10.1107/S010827019909959X
_journal_volume 55
_journal_year 1999
_chemical_formula_sum 'C13 H13 Cl N2'
_chemical_formula_weight 232.5
_chemical_melting_point 449
_chemical_name_common azepinoquinoleine
_chemical_name_systematic 6-chloro-5H-tetrahydroazepino[3,2-c]quinoleine
_space_group_IT_number 14
_symmetry_cell_setting monoclinic
_symmetry_space_group_name_Hall '-P 2ybc'
_symmetry_space_group_name_H-M 'P 1 21/c 1'
_audit_creation_method from_xtal_archive_file_using_CIFIO
_cell_angle_alpha 90.
_cell_angle_beta 100.140(5)
_cell_angle_gamma 90.
_cell_formula_units_Z 4
_cell_length_a 9.1581(5)
_cell_length_b 9.3318(7)
_cell_length_c 13.4647(8)
_cell_measurement_reflns_used 25
_cell_measurement_temperature 293
_cell_measurement_theta_max 22
_cell_measurement_theta_min 18
_cell_volume 1132.74(13)
_computing_cell_refinement 'CAD-4 DETTH'
_computing_data_collection 'CAD-4 DATCOL'
_computing_data_reduction 'Xtal3.2 (Hall et al., 1992)'
_computing_publication_material 'Xtal3.2 BONDLA CIFIO'
_computing_structure_refinement 'CRYLSQ in Xtal3.2'
_computing_structure_solution Xtal3.2
_diffrn_ambient_temperature 294
_diffrn_measurement_device CAD-4
_diffrn_measurement_method bissecting
_diffrn_radiation_monochromator graphite
_diffrn_radiation_source Xray_tube
_diffrn_radiation_type 'Mo K\a'
_diffrn_radiation_wavelength 0.71073
_diffrn_reflns_av_R_equivalents 'Only the independent space was recorded so there is no Rint'
_diffrn_reflns_limit_h_max 17
_diffrn_reflns_limit_h_min -18
_diffrn_reflns_limit_k_max 18
_diffrn_reflns_limit_k_min 0
_diffrn_reflns_limit_l_max 26
_diffrn_reflns_limit_l_min 0
_diffrn_reflns_number 9938
_diffrn_reflns_reduction_process perpendicular_monochr_Lp
_diffrn_reflns_theta_max 44.9
_diffrn_reflns_theta_min 2.26
_diffrn_standards_decay_% <2
_diffrn_standards_interval_time 60
_diffrn_standards_number 3
_exptl_absorpt_coefficient_mu 0.31
_exptl_absorpt_correction_T_max 0.923
_exptl_absorpt_correction_T_min 0.868
_exptl_absorpt_correction_type gaussian
_exptl_absorpt_process_details '(Xtal3.2 ABSORB; Hall et al., 1992)'
_exptl_crystal_colour Colourless
_exptl_crystal_density_diffrn 1.365
_exptl_crystal_density_method 'not measured'
_exptl_crystal_description 'Hexagonal prism'
_exptl_crystal_F_000 487.92
_exptl_crystal_size_max 0.483
_exptl_crystal_size_mid 0.425
_exptl_crystal_size_min 0.308
_refine_diff_density_max .512
_refine_diff_density_min -.602
_refine_ls_abs_structure_details none
_refine_ls_abs_structure_Flack 0
_refine_ls_extinction_coef 124E1(6)
_refine_ls_extinction_method Zachariasen
_refine_ls_goodness_of_fit_all .739
_refine_ls_goodness_of_fit_ref 1.008
_refine_ls_hydrogen_treatment refinement
_refine_ls_matrix_type full
_refine_ls_number_constraints 0
_refine_ls_number_parameters 198
_refine_ls_number_reflns 3043
_refine_ls_number_restraints 0
_refine_ls_R_factor_all .152
_refine_ls_R_factor_obs .044
_refine_ls_shift/esd_max .023
_refine_ls_shift/esd_mean .002
_refine_ls_structure_factor_coef F
_refine_ls_weighting_scheme sigma
_refine_ls_wR_factor_all .059
_refine_ls_wR_factor_obs .044
_reflns_number_observed 3051
_reflns_number_total 9555
_reflns_observed_criterion refl_obs_if_I_>_3_sigma(I)
_cod_data_source_file qa0102.cif
_cod_data_source_block QA0102
_cod_depositor_comments
;
The following automatic conversions were performed:

'_exptl_absorpt_correction_type' value 'Gaussian' changed to
'gaussian' according to
/home/saulius/struct/CIF-dictionaries/cif_core.dic dictionary named
'cif_core.dic' version 2.4.1 from 2010-06-29.

Automatic conversion script
Id: cif_fix_values 1715 2011-07-08 13:25:40Z adriana 
;
_cod_original_cell_volume 1132.70(10)
_cod_original_sg_symbol_Hall -P_2ybc
_cod_original_sg_symbol_H-M 'P 21/c'
_cod_database_code 2008404

loop_
_symmetry_equiv_pos_as_xyz
+x,+y,+z
-x,1/2+y,1/2-z
-x,-y,-z
+x,1/2-y,1/2+z

loop_
_atom_site_aniso_label
_atom_site_aniso_U_11
_atom_site_aniso_U_22
_atom_site_aniso_U_33
_atom_site_aniso_U_12
_atom_site_aniso_U_13
_atom_site_aniso_U_23
Cl1 .1446(6) .0511(3) .0381(2) .0380(3) .0330(3) .0200(2)
C1 .0690(10) .0343(7) .0256(6) .0108(8) .0132(7) .0060(5)
N1 .0589(9) .0360(6) .0266(5) .0103(6) .0107(6) .0017(5)
C2 .0610(10) .0288(7) .0269(6) .0083(7) .0110(7) .0011(5)
C3 .0409(8) .0271(6) .0234(5) -.0014(6) .0055(6) -.0013(5)
C4 .0349(8) .0265(6) .0267(6) -.0011(6) .0052(5) .0008(5)
C5 .0481(9) .0345(7) .0354(7) .0027(7) .0093(7) .0082(6)
C6 .0510(10) .0359(8) .0520(10) .0104(7) .0101(8) .0134(7)
C7 .0500(10) .0339(8) .0560(10) .0124(7) .0108(9) -.0011(7)
C8 .0480(10) .0385(8) .0381(8) .0088(7) .0088(7) -.0050(6)
C9 .0372(8) .0296(6) .0286(6) .0020(6) .0055(6) -.0011(5)
C10 .102(2) .0335(8) .0393(9) .0200(10) .0210(10) .0023(7)
C11 .0780(10) .0313(8) .0510(10) .0034(9) .0200(10) -.0073(7)
C12 .0560(10) .0424(9) .0385(8) .0095(8) .0113(8) -.0088(7)
C13 .0550(10) .0470(9) .0448(9) -.0014(8) .0222(9) -.0061(8)
N2 .0610(9) .0329(6) .0268(6) .0041(6) .0141(6) .0014(5)

loop_
_atom_site_label
_atom_site_fract_x
_atom_site_fract_y
_atom_site_fract_z
_atom_site_U_iso_or_equiv
_atom_site_thermal_displace_type
_atom_site_calc_flag
_atom_site_calc_attached_atom
Cl1 .31680(8) .44013(5) .51036(3) .0759(3) Uani ? ?
C1 .2798(2) .5737(2) .41780(10) .0424(8) Uani ? ?
N1 .2275(2) .69160(10) .45046(9) .0401(6) Uani ? ?
C2 .3084(2) .5422(2) .32080(10) .0383(7) Uani ? ?
C3 .2785(2) .65320(10) .25030(10) .0305(6) Uani ? ?
C4 .2074(2) .78110(10) .27810(10) .0294(6) Uani ? ?
C5 .1590(2) .8936(2) .20980(10) .0391(7) Uani ? ?
C6 .0986(2) 1.0158(2) .24160(10) .0463(9) Uani ? ?
C7 .0841(2) 1.0321(2) .34240(10) .0465(9) Uani ? ?
C8 .1265(2) .9245(2) .41020(10) .0412(8) Uani ? ?
C9 .1876(2) .79620(10) .37940(10) .0318(6) Uani ? ?
C10 .3608(3) .3929(2) .29660(10) .0570(10) Uani ? ?
C11 .3078(3) .3428(2) .18950(10) .0520(10) Uani ? ?
C12 .3958(2) .4014(2) .11360(10) .0453(9) Uani ? ?
C13 .4356(2) .5574(2) .13350(10) .0471(9) Uani ? ?
N2 .3129(2) .64380(10) .15608(9) .0394(6) Uani ? ?
H2 .283(2) .707(2) .117(2) .058(6) Uiso ? ?
H5 .167(2) .883(2) .1390(10) .045(5) Uiso ? ?
H6 .065(2) 1.087(2) .195(2) .060(6) Uiso ? ?
H7 .044(2) 1.118(2) .364(2) .064(6) Uiso ? ?
H8 .115(2) .931(2) .4820(10) .052(5) Uiso ? ?
H10a .480(3) .386(3) .310(2) .086(8) Uiso ? ?
H10b .314(3) .334(3) .338(2) .095(9) Uiso ? ?
H11a .311(2) .240(3) .190(2) .077(7) Uiso ? ?
H11b .196(2) .376(2) .172(2) .067(6) Uiso ? ?
H12a .338(2) .390(2) .046(2) .055(6) Uiso ? ?
H12b .488(2) .348(2) .115(2) .061(6) Uiso ? ?
H13a .518(2) .565(2) .1910(10) .048(5) Uiso ? ?
H13b .469(2) .602(2) .074(2) .066(6) Uiso ? ?

loop_
_atom_type_symbol
_atom_type_scat_dispersion_real
_atom_type_scat_dispersion_imag
_atom_type_scat_source
C .002 .002
; International Tables for X-ray Crystallography
  (1974, Vol. IV, Table 2.3.1.)
;
N .004 .003
; International Tables for X-ray Crystallography
  (1974, Vol. IV, Table 2.3.1.)
;
H 0 0
; International Tables for X-ray Crystallography
  (1974, Vol. IV, Table 2.3.1.)
;
Cl .132 .159
; International Tables for X-ray Crystallography
  (1974, Vol. IV, Table 2.3.1.)
;

loop_
_geom_angle_atom_site_label_1
_geom_angle_atom_site_label_2
_geom_angle_atom_site_label_3
_geom_angle
_geom_angle_publ_flag
Cl1 C1 N1 113.30(10) yes
Cl1 C1 C2 117.80(10) yes
N1 C1 C2 128.80(10) yes
C1 N1 C9 115.70(10) yes
C1 C2 C3 115.40(10) yes
C1 C2 C10 120.30(10) yes
C3 C2 C10 124.20(10) yes
C2 C3 C4 118.80(10) yes
C2 C3 N2 122.30(10) yes
C4 C3 N2 118.90(10) yes
C3 C4 C5 123.40(10) yes
C3 C4 C9 118.30(10) yes
C5 C4 C9 118.30(10) yes
C4 C5 C6 120.8(2) yes
C4 C5 H5 119.0(10) no
C6 C5 H5 120.0(10) no
C5 C6 C7 120.5(2) yes
C5 C6 H6 119.0(10) no
C7 C6 H6 120.0(10) no
C6 C7 C8 120.4(2) yes
C6 C7 H7 120.0(10) no
C8 C7 H7 120.0(10) no
C7 C8 C9 120.4(2) yes
C7 C8 H8 122.0(10) no
C9 C8 H8 117.0(10) no
N1 C9 C4 122.60(10) yes
N1 C9 C8 117.90(10) yes
C4 C9 C8 119.50(10) yes
C2 C10 C11 115.1(2) yes
C2 C10 H10a 111.0(10) no
C2 C10 H10b 103(2) no
C11 C10 H10a 107.0(10) no
C11 C10 H10b 106(2) no
H10a C10 H10b 115(2) no
C10 C11 C12 114.4(2) yes
C10 C11 H11a 107.0(10) no
C10 C11 H11b 105.0(10) no
C12 C11 H11a 111.0(10) no
C12 C11 H11b 110.0(10) no
H11a C11 H11b 109(2) no
C11 C12 C13 111.7(2) yes
C11 C12 H12a 109.0(10) no
C11 C12 H12b 111.0(10) no
C13 C12 H12a 110.0(10) no
C13 C12 H12b 108.0(10) no
H12a C12 H12b 106(2) no
C12 C13 N2 113.5(2) yes
C12 C13 H13a 110.0(10) no
C12 C13 H13b 111.0(10) no
N2 C13 H13a 108.0(10) no
N2 C13 H13b 107.0(10) no
H13a C13 H13b 107(2) no
C3 N2 C13 122.80(10) yes
C3 N2 H2 117(2) no
C13 N2 H2 117(2) no

loop_
_geom_bond_atom_site_label_1
_geom_bond_atom_site_label_2
_geom_bond_site_symmetry_1
_geom_bond_site_symmetry_2
_geom_bond_distance
_geom_bond_publ_flag
Cl1 C1 . . 1.753(2) yes
C1 N1 . . 1.307(2) yes
C1 C2 . . 1.408(2) yes
N1 C9 . . 1.371(2) yes
C2 C3 . . 1.398(2) yes
C2 C10 . . 1.528(3) yes
C3 C4 . . 1.440(2) yes
C3 N2 . . 1.363(2) yes
C4 C5 . . 1.414(2) yes
C4 C9 . . 1.414(2) yes
C5 C6 . . 1.369(2) yes
C5 H5 . . .98(2) no
C6 C7 . . 1.395(3) yes
C6 H6 . . .93(2) no
C7 C8 . . 1.366(2) yes
C7 H7 . . .94(2) no
C8 C9 . . 1.414(2) yes
C8 H8 . . .99(2) no
C10 C11 . . 1.513(3) yes
C10 H10a . . 1.08(2) no
C10 H10b . . .94(3) no
C11 C12 . . 1.510(3) yes
C11 H11a . . .96(2) no
C11 H11b . . 1.05(2) no
C12 C13 . . 1.514(3) yes
C12 H12a . . .98(2) no
C12 H12b . . .97(2) no
C13 N2 . . 1.458(3) yes
C13 H13a . . .98(2) no
C13 H13b . . 1.00(2) no
N2 H2 . . .81(2) no
